data_7061488
loop_
_publ_author_name
'Leong, Chanel F.'
'Chan, Bun'
'Liu, Tianfu'
'Moore, Harrison S.'
'Hod, Idan'
'Solomon, Marcello B.'
'Usov, Pavel M.'
'Hupp, Joseph T.'
'Farha, Omar'
'D&#x2019;Alessandro, Deanna M.'

_publ_section_title
;
 Charge transfer in mixed and segregated stacks of tetrathiafulvalene,
 tetrathianaphthalene and naphthalene diimide: a structural, spectroscopic
 and computational study
;
_journal_issue 21
_journal_name_full 'New Journal of Chemistry'
_journal_page_first 10026
_journal_page_last 10036
_journal_paper_doi 10.1039/D2NJ00643J
_journal_volume 46
_journal_year 2022
_chemical_formula_sum 'C30 H16 N4 O4 S4'
_chemical_formula_weight 624.71
_chemical_name_systematic alpha-TTF-DPNI
_space_group_crystal_system triclinic
_space_group_IT_number 2
_space_group_name_Hall '-P 1'
_space_group_name_H-M_alt 'P -1'
_atom_sites_solution_hydrogens geom
_audit_creation_method SHELXL-2018/3
_audit_update_record
;
2021-06-21 deposited with the CCDC.	2022-04-12 downloaded from the CCDC.
;
_cell_angle_alpha 102.526(2)
_cell_angle_beta 97.502(2)
_cell_angle_gamma 100.733(2)
_cell_formula_units_Z 4
_cell_length_a 11.0920(10)
_cell_length_b 11.3515(10)
_cell_length_c 22.452(2)
_cell_measurement_reflns_used 21635
_cell_measurement_temperature 250(2)
_cell_measurement_theta_max 63.682
_cell_measurement_theta_min 4.091
_cell_volume 2668.0(4)
_computing_structure_refinement 'SHELXL-2018/3 (Sheldrick, 2018)'
_computing_structure_solution 'SHELXT 2014/4 (Sheldrick, 2014)'
_diffrn_ambient_temperature 250(2)
_diffrn_measured_fraction_theta_full 0.992
_diffrn_measured_fraction_theta_max 0.992
_diffrn_measurement_device_type 'SuperNova, Dual, Cu at zero, Atlas'
_diffrn_radiation_type CuK\a
_diffrn_radiation_wavelength 1.54178
_diffrn_reflns_av_R_equivalents 0.0381
_diffrn_reflns_av_unetI/netI 0.0325
_diffrn_reflns_Laue_measured_fraction_full 0.992
_diffrn_reflns_Laue_measured_fraction_max 0.992
_diffrn_reflns_limit_h_max 12
_diffrn_reflns_limit_h_min -12
_diffrn_reflns_limit_k_max 13
_diffrn_reflns_limit_k_min -13
_diffrn_reflns_limit_l_max 26
_diffrn_reflns_limit_l_min -26
_diffrn_reflns_number 33995
_diffrn_reflns_point_group_measured_fraction_full 0.992
_diffrn_reflns_point_group_measured_fraction_max 0.992
_diffrn_reflns_theta_full 63.682
_diffrn_reflns_theta_max 63.682
_diffrn_reflns_theta_min 4.091
_exptl_absorpt_coefficient_mu 3.673
_exptl_absorpt_correction_T_max 0.753
_exptl_absorpt_correction_T_min 0.589
_exptl_absorpt_correction_type multi-scan
_exptl_absorpt_process_details
;
CrysAlisPro, Agilent Technologies,
Version 1.171.36.28 (release 01-02-2013 CrysAlis171 .NET)
(compiled Feb  1 2013,16:14:44)
Empirical absorption correction using spherical harmonics,
 implemented in SCALE3 ABSPACK scaling algorithm.
;
_exptl_crystal_colour green
_exptl_crystal_density_diffrn 1.555
_exptl_crystal_description needle
_exptl_crystal_F_000 1280
_exptl_crystal_size_max 0.030
_exptl_crystal_size_mid 0.010
_exptl_crystal_size_min 0.010
_refine_diff_density_max 0.225
_refine_diff_density_min -0.297
_refine_diff_density_rms 0.089
_refine_ls_extinction_method none
_refine_ls_goodness_of_fit_ref 1.051
_refine_ls_hydrogen_treatment constr
_refine_ls_matrix_type full
_refine_ls_number_parameters 757
_refine_ls_number_reflns 8710
_refine_ls_number_restraints 0
_refine_ls_restrained_S_all 1.051
_refine_ls_R_factor_all 0.0341
_refine_ls_R_factor_gt 0.0315
_refine_ls_shift/su_max 0.002
_refine_ls_shift/su_mean 0.000
_refine_ls_structure_factor_coef Fsqd
_refine_ls_weighting_details 'w=1/[\s^2^(Fo^2^)+(0.0460P)^2^+0.6723P] where P=(Fo^2^+2Fc^2^)/3'
_refine_ls_weighting_scheme calc
_refine_ls_wR_factor_gt 0.0840
_refine_ls_wR_factor_ref 0.0875
_reflns_Friedel_coverage 0.000
_reflns_number_gt 7969
_reflns_number_total 8710
_reflns_threshold_expression 'I > 2\s(I)'
_cod_data_source_file d2nj00643j2.cif
_cod_data_source_block aTTF-DPNI
_cod_depositor_comments 'Adding full bibliography for 7061488--7061490.cif.'
_cod_database_code 7061488
_shelx_shelxl_version_number 2018/3
_shelx_space_group_comment
;
The symmetry employed for this shelxl refinement is uniquely defined
by the following loop, which should always be used as a source of
symmetry information in preference to the above space-group names.
They are only intended as comments.
;
_shelx_estimated_absorpt_t_min 0.898
_shelx_estimated_absorpt_t_max 0.964

loop_
_space_group_symop_operation_xyz
'x, y, z'
'-x, -y, -z'

loop_
_atom_site_label
_atom_site_type_symbol
_atom_site_fract_x
_atom_site_fract_y
_atom_site_fract_z
_atom_site_U_iso_or_equiv
_atom_site_adp_type
_atom_site_occupancy
_atom_site_site_symmetry_order
_atom_site_calc_flag
_atom_site_refinement_flags_posn
_atom_site_refinement_flags_adp
_atom_site_refinement_flags_occupancy
_atom_site_disorder_assembly
_atom_site_disorder_group
S5 S 0.85462(4) 1.02539(4) 0.93090(2) 0.04114(11) Uani 1 1 d . . . . .
S6 S 0.92093(4) 1.12221(4) 1.06704(2) 0.04302(11) Uani 1 1 d . . . . .
C55 C 0.95332(15) 1.03045(14) 0.99956(7) 0.0370(3) Uani 1 1 d . . . . .
C56 C 0.79907(18) 1.16768(17) 1.02818(8) 0.0519(4) Uani 1 1 d . . . . .
H56 H 0.755890 1.222004 1.049666 0.062 Uiso 1 1 calc R U . . .
C57 C 0.76861(18) 1.12350(17) 0.96722(8) 0.0508(4) Uani 1 1 d . . . . .
H57 H 0.702346 1.144638 0.944278 0.061 Uiso 1 1 calc R U . . .
C49 C 0.49500(14) 0.53243(14) 0.02801(7) 0.0359(3) Uani 1 1 d . . . . .
S2 S 0.37877(4) 0.61665(4) 0.03943(2) 0.04456(11) Uani 1 1 d . . . . .
S1 S 0.59640(4) 0.53871(4) 0.09588(2) 0.04652(12) Uani 1 1 d . . . . .
C50 C 0.53645(19) 0.64751(18) 0.14247(8) 0.0554(5) Uani 1 1 d . . . . .
H50 H 0.571607 0.680129 0.184642 0.067 Uiso 1 1 calc R U . . .
C51 C 0.43961(19) 0.68354(18) 0.11702(9) 0.0565(5) Uani 1 1 d . . . . .
H51 H 0.404941 0.743626 0.140393 0.068 Uiso 1 1 calc R U . . .
C29 C 0.8998(2) 0.5203(2) 0.71636(9) 0.0607(5) Uani 1 1 d . . . . .
H29 H 0.970065 0.549945 0.700099 0.073 Uiso 1 1 calc R U . . .
C46 C 0.82951(18) 1.16226(17) 1.31073(8) 0.0509(4) Uani 1 1 d . . . . .
H46 H 0.896133 1.228382 1.332030 0.061 Uiso 1 1 calc R U . . .
C26 C 0.69597(19) 0.44054(17) 0.76256(8) 0.0541(5) Uani 1 1 d . . . . .
H26 H 0.622783 0.411810 0.776863 0.065 Uiso 1 1 calc R U . . .
C27 C 0.78579(16) 0.54103(15) 0.79832(7) 0.0394(4) Uani 1 1 d . . . . .
C45 C 0.84163(16) 1.09274(15) 1.25409(8) 0.0442(4) Uani 1 1 d . . . . .
H45 H 0.914440 1.110735 1.237469 0.053 Uiso 1 1 calc R U . . .
O8 O 0.58972(11) 1.00320(11) 1.12140(5) 0.0482(3) Uani 1 1 d . . . . .
O6 O 0.61285(12) 0.67506(12) 0.82127(5) 0.0508(3) Uani 1 1 d . . . . .
O7 O 0.90069(12) 0.84125(12) 1.20157(5) 0.0503(3) Uani 1 1 d . . . . .
O5 O 0.92748(12) 0.51608(12) 0.89926(5) 0.0513(3) Uani 1 1 d . . . . .
N7 N 0.74702(12) 0.92439(12) 1.16145(6) 0.0361(3) Uani 1 1 d . . . . .
C48 C 0.63942(16) 0.97081(16) 1.24932(8) 0.0461(4) Uani 1 1 d . . . . .
H48 H 0.572047 0.904441 1.229322 0.055 Uiso 1 1 calc R U . . .
N6 N 0.77367(12) 0.60007(12) 0.86032(6) 0.0366(3) Uani 1 1 d . . . . .
C47 C 0.63720(18) 1.04601(18) 1.30624(8) 0.0507(4) Uani 1 1 d . . . . .
H47 H 0.566285 1.028724 1.324371 0.061 Uiso 1 1 calc R U . . .
N8 N 0.72921(16) 1.14151(15) 1.33712(7) 0.0529(4) Uani 1 1 d . . . . .
C39 C 0.66315(14) 0.85992(13) 1.04990(7) 0.0331(3) Uani 1 1 d . . . . .
C32 C 0.75956(13) 0.72414(13) 0.98098(7) 0.0304(3) Uani 1 1 d . . . . .
C25 C 0.7169(2) 0.38392(19) 0.70544(9) 0.0640(5) Uani 1 1 d . . . . .
H25 H 0.656222 0.314920 0.681391 0.077 Uiso 1 1 calc R U . . .
C38 C 0.75506(13) 0.79022(12) 1.04150(7) 0.0303(3) Uani 1 1 d . . . . .
C33 C 0.67163(14) 0.72928(13) 0.93070(7) 0.0330(3) Uani 1 1 d . . . . .
C44 C 0.74351(15) 0.99595(14) 1.22261(7) 0.0381(3) Uani 1 1 d . . . . .
C31 C 0.85191(14) 0.65489(13) 0.97251(7) 0.0325(3) Uani 1 1 d . . . . .
C37 C 0.84190(13) 0.78454(13) 1.09207(7) 0.0323(3) Uani 1 1 d . . . . .
C28 C 0.88843(17) 0.58349(18) 0.77462(8) 0.0505(4) Uani 1 1 d . . . . .
H28 H 0.949385 0.653574 0.797321 0.061 Uiso 1 1 calc R U . . .
C40 C 0.57586(14) 0.85942(14) 1.00035(7) 0.0370(3) Uani 1 1 d . . . . .
H40 H 0.512770 0.903287 1.006792 0.044 Uiso 1 1 calc R U . . .
C35 C 0.93678(14) 0.65255(14) 1.02241(7) 0.0356(3) Uani 1 1 d . . . . .
H35 H 0.998880 0.607295 1.016183 0.043 Uiso 1 1 calc R U . . .
C43 C 0.66085(14) 0.93503(14) 1.11217(7) 0.0361(3) Uani 1 1 d . . . . .
C42 C 0.83514(14) 0.85004(14) 1.15564(7) 0.0361(3) Uani 1 1 d . . . . .
C41 C 0.58001(14) 0.79438(14) 0.94056(7) 0.0375(3) Uani 1 1 d . . . . .
H41 H 0.520144 0.795039 0.906956 0.045 Uiso 1 1 calc R U . . .
C34 C 0.68011(14) 0.66769(14) 0.86657(7) 0.0366(3) Uani 1 1 d . . . . .
C30 C 0.85684(15) 0.58435(14) 0.90951(7) 0.0370(3) Uani 1 1 d . . . . .
N5 N 0.81766(19) 0.42042(18) 0.68191(7) 0.0639(5) Uani 1 1 d . . . . .
C36 C 0.93168(14) 0.71682(14) 1.08234(7) 0.0356(3) Uani 1 1 d . . . . .
H36 H 0.989738 0.713811 1.116143 0.043 Uiso 1 1 calc R U . . .
C59 C 1.0234(2) 0.8003(2) 1.37920(10) 0.0672(6) Uani 1 1 d . . . . .
H59 H 1.039786 0.729347 1.354123 0.081 Uiso 1 1 calc R U . . .
S8 S 1.06672(4) 0.83641(4) 1.45902(2) 0.05059(12) Uani 1 1 d . . . . .
S7 S 0.94040(4) 1.00404(4) 1.40392(2) 0.05117(12) Uani 1 1 d . . . . .
C60 C 0.9668(2) 0.8753(2) 1.35463(9) 0.0678(6) Uani 1 1 d . . . . .
H60 H 0.941429 0.859185 1.311487 0.081 Uiso 1 1 calc R U . . .
C58 C 1.00155(14) 0.96663(14) 1.47156(7) 0.0358(3) Uani 1 1 d . . . . .
S3 S 0.55519(4) 0.35753(4) 0.43223(2) 0.04543(11) Uani 1 1 d . . . . .
C53 C 0.64900(18) 0.28176(19) 0.47110(9) 0.0576(5) Uani 1 1 d . . . . .
H53 H 0.684979 0.220866 0.449307 0.069 Uiso 1 1 calc R U . . .
S4 S 0.60070(4) 0.42738(4) 0.56922(2) 0.04567(11) Uani 1 1 d . . . . .
C54 C 0.66829(19) 0.31240(19) 0.53241(9) 0.0579(5) Uani 1 1 d . . . . .
H54 H 0.717396 0.272862 0.555437 0.070 Uiso 1 1 calc R U . . .
C52 C 0.53182(14) 0.45503(15) 0.50029(7) 0.0387(3) Uani 1 1 d . . . . .
O3 O 0.85691(11) 0.78384(11) 0.67843(5) 0.0481(3) Uani 1 1 d . . . . .
C2 C 0.68156(17) 0.37657(16) 0.25617(8) 0.0483(4) Uani 1 1 d . . . . .
H2 H 0.630874 0.342204 0.281312 0.058 Uiso 1 1 calc R U . . .
C23 C 0.75300(19) 1.13858(18) 0.78220(8) 0.0541(4) Uani 1 1 d . . . . .
H23 H 0.786527 1.223826 0.798126 0.065 Uiso 1 1 calc R U . . .
O1 O 0.87444(11) 0.45983(11) 0.37583(5) 0.0465(3) Uani 1 1 d . . . . .
C22 C 0.64840(18) 0.95650(18) 0.79428(8) 0.0509(4) Uani 1 1 d . . . . .
H22 H 0.605903 0.911439 0.818694 0.061 Uiso 1 1 calc R U . . .
O2 O 0.63083(12) 0.68901(12) 0.29629(5) 0.0509(3) Uani 1 1 d . . . . .
C19 C 0.67297(15) 0.93504(15) 0.58935(7) 0.0381(3) Uani 1 1 d . . . . .
O4 O 0.61361(13) 1.01408(13) 0.59925(5) 0.0560(3) Uani 1 1 d . . . . .
C16 C 0.62934(15) 0.90375(15) 0.47570(7) 0.0393(4) Uani 1 1 d . . . . .
H16 H 0.590636 0.971318 0.481656 0.047 Uiso 1 1 calc R U . . .
N2 N 0.74648(12) 0.56968(11) 0.33636(6) 0.0354(3) Uani 1 1 d . . . . .
C4 C 0.81724(16) 0.54629(17) 0.23595(7) 0.0463(4) Uani 1 1 d . . . . .
H4 H 0.860753 0.629481 0.247112 0.056 Uiso 1 1 calc R U . . .
N3 N 0.73493(12) 0.89872(12) 0.63877(6) 0.0357(3) Uani 1 1 d . . . . .
C1 C 0.6927(2) 0.30697(17) 0.19928(8) 0.0570(5) Uani 1 1 d . . . . .
H1 H 0.648554 0.223989 0.186632 0.068 Uiso 1 1 calc R U . . .
N4 N 0.69148(15) 1.07759(15) 0.81748(6) 0.0523(4) Uani 1 1 d . . . . .
C8 C 0.74699(12) 0.70491(13) 0.45711(7) 0.0298(3) Uani 1 1 d . . . . .
C7 C 0.80663(13) 0.60455(13) 0.44897(7) 0.0315(3) Uani 1 1 d . . . . .
C5 C 0.82150(18) 0.4683(2) 0.17991(8) 0.0558(5) Uani 1 1 d . . . . .
H5 H 0.869502 0.500867 0.153269 0.067 Uiso 1 1 calc R U . . .
C14 C 0.74477(13) 0.77089(13) 0.51786(6) 0.0302(3) Uani 1 1 d . . . . .
C15 C 0.68367(14) 0.87008(14) 0.52628(7) 0.0337(3) Uani 1 1 d . . . . .
C13 C 0.80335(13) 0.73584(13) 0.56873(7) 0.0320(3) Uani 1 1 d . . . . .
C20 C 0.72291(14) 0.95882(15) 0.70060(7) 0.0374(3) Uani 1 1 d . . . . .
C6 C 0.81348(14) 0.53744(14) 0.38586(7) 0.0344(3) Uani 1 1 d . . . . .
N1 N 0.76158(17) 0.34989(17) 0.16153(7) 0.0601(5) Uani 1 1 d . . . . .
C11 C 0.85998(13) 0.57006(14) 0.49945(7) 0.0343(3) Uani 1 1 d . . . . .
H11 H 0.897319 0.501547 0.493444 0.041 Uiso 1 1 calc R U . . .
C24 C 0.77037(18) 1.08431(16) 0.72391(8) 0.0498(4) Uani 1 1 d . . . . .
H24 H 0.813484 1.131476 0.700513 0.060 Uiso 1 1 calc R U . . .
C3 C 0.74697(15) 0.49765(15) 0.27481(7) 0.0379(3) Uani 1 1 d . . . . .
C9 C 0.68787(14) 0.73940(14) 0.40600(7) 0.0329(3) Uani 1 1 d . . . . .
C18 C 0.80313(14) 0.80468(14) 0.63275(7) 0.0356(3) Uani 1 1 d . . . . .
C10 C 0.68455(14) 0.66762(14) 0.34219(7) 0.0366(3) Uani 1 1 d . . . . .
C12 C 0.85910(14) 0.63603(14) 0.55956(7) 0.0356(3) Uani 1 1 d . . . . .
H12 H 0.896549 0.612372 0.593803 0.043 Uiso 1 1 calc R U . . .
C17 C 0.63124(15) 0.83818(15) 0.41543(7) 0.0389(3) Uani 1 1 d . . . . .
H17 H 0.593578 0.861846 0.381237 0.047 Uiso 1 1 calc R U . . .
C21 C 0.66203(16) 0.89267(16) 0.73669(7) 0.0439(4) Uani 1 1 d . . . . .
H21 H 0.630724 0.806741 0.722568 0.053 Uiso 1 1 calc R U . . .

loop_
_atom_site_aniso_label
_atom_site_aniso_U_11
_atom_site_aniso_U_22
_atom_site_aniso_U_33
_atom_site_aniso_U_23
_atom_site_aniso_U_13
_atom_site_aniso_U_12
S5 0.0444(2) 0.0441(2) 0.0326(2) 0.00544(16) 0.00513(16) 0.01000(17)
S6 0.0530(2) 0.0419(2) 0.0319(2) 0.00344(16) 0.00977(17) 0.01010(18)
C55 0.0427(8) 0.0332(8) 0.0320(8) 0.0055(6) 0.0077(6) 0.0037(6)
C56 0.0640(11) 0.0493(10) 0.0486(10) 0.0101(8) 0.0179(9) 0.0247(9)
C57 0.0583(11) 0.0546(10) 0.0457(10) 0.0137(8) 0.0111(8) 0.0254(9)
C49 0.0375(8) 0.0304(7) 0.0377(8) 0.0062(6) 0.0027(6) 0.0076(6)
S2 0.0442(2) 0.0387(2) 0.0511(2) 0.00564(18) 0.00975(18) 0.01547(17)
S1 0.0508(2) 0.0450(2) 0.0393(2) 0.00937(17) -0.00357(18) 0.00886(18)
C50 0.0689(13) 0.0556(11) 0.0346(9) 0.0047(8) 0.0115(9) 0.0021(9)
C51 0.0687(12) 0.0531(11) 0.0473(10) 0.0030(8) 0.0254(9) 0.0132(9)
C29 0.0608(12) 0.0948(16) 0.0414(10) 0.0243(11) 0.0190(9) 0.0385(11)
C46 0.0596(11) 0.0446(10) 0.0430(9) 0.0003(7) -0.0002(8) 0.0172(8)
C26 0.0699(12) 0.0516(10) 0.0364(9) 0.0087(8) 0.0097(8) 0.0055(9)
C27 0.0511(9) 0.0437(9) 0.0290(8) 0.0107(7) 0.0089(7) 0.0208(7)
C45 0.0464(9) 0.0416(9) 0.0421(9) 0.0047(7) 0.0064(7) 0.0113(7)
O8 0.0558(7) 0.0489(7) 0.0442(6) 0.0045(5) 0.0116(5) 0.0287(6)
O6 0.0571(7) 0.0666(8) 0.0334(6) 0.0114(5) 0.0025(5) 0.0302(6)
O7 0.0590(7) 0.0620(8) 0.0315(6) 0.0054(5) 0.0025(5) 0.0282(6)
O5 0.0658(8) 0.0626(8) 0.0364(6) 0.0103(5) 0.0117(6) 0.0420(7)
N7 0.0406(7) 0.0363(7) 0.0311(6) 0.0040(5) 0.0085(5) 0.0113(5)
C48 0.0473(9) 0.0486(10) 0.0427(9) 0.0074(7) 0.0137(8) 0.0117(8)
N6 0.0432(7) 0.0401(7) 0.0288(6) 0.0076(5) 0.0076(5) 0.0154(6)
C47 0.0587(11) 0.0610(11) 0.0417(9) 0.0140(8) 0.0185(8) 0.0281(9)
N8 0.0691(10) 0.0565(9) 0.0358(7) 0.0042(7) 0.0062(7) 0.0313(8)
C39 0.0357(8) 0.0296(7) 0.0356(8) 0.0087(6) 0.0091(6) 0.0089(6)
C32 0.0320(7) 0.0270(7) 0.0331(8) 0.0090(6) 0.0074(6) 0.0058(6)
C25 0.0932(16) 0.0569(12) 0.0359(9) 0.0037(8) 0.0042(10) 0.0159(11)
C38 0.0320(7) 0.0268(7) 0.0325(7) 0.0086(6) 0.0080(6) 0.0048(6)
C33 0.0353(8) 0.0325(7) 0.0330(8) 0.0107(6) 0.0063(6) 0.0089(6)
C44 0.0473(9) 0.0362(8) 0.0317(8) 0.0051(6) 0.0090(7) 0.0143(7)
C31 0.0367(8) 0.0299(7) 0.0329(8) 0.0085(6) 0.0087(6) 0.0096(6)
C37 0.0334(7) 0.0303(7) 0.0327(8) 0.0077(6) 0.0053(6) 0.0064(6)
C28 0.0494(10) 0.0653(12) 0.0397(9) 0.0125(8) 0.0109(8) 0.0186(9)
C40 0.0381(8) 0.0374(8) 0.0405(8) 0.0117(7) 0.0100(7) 0.0158(6)
C35 0.0365(8) 0.0360(8) 0.0370(8) 0.0082(6) 0.0068(6) 0.0153(6)
C43 0.0395(8) 0.0321(8) 0.0379(8) 0.0077(6) 0.0101(7) 0.0097(6)
C42 0.0389(8) 0.0356(8) 0.0339(8) 0.0072(6) 0.0075(7) 0.0093(6)
C41 0.0378(8) 0.0407(8) 0.0365(8) 0.0120(7) 0.0044(6) 0.0135(7)
C34 0.0399(8) 0.0387(8) 0.0333(8) 0.0107(6) 0.0068(7) 0.0118(7)
C30 0.0437(9) 0.0379(8) 0.0330(8) 0.0098(6) 0.0086(7) 0.0156(7)
N5 0.0918(13) 0.0790(12) 0.0306(8) 0.0109(8) 0.0116(8) 0.0460(10)
C36 0.0361(8) 0.0377(8) 0.0334(8) 0.0083(6) 0.0031(6) 0.0114(6)
C59 0.0736(14) 0.0539(12) 0.0627(13) -0.0091(10) 0.0328(11) -0.0007(10)
S8 0.0497(2) 0.0395(2) 0.0646(3) 0.0081(2) 0.0174(2) 0.01569(18)
S7 0.0538(3) 0.0587(3) 0.0387(2) 0.0176(2) 0.00002(19) 0.0058(2)
C60 0.0758(14) 0.0745(15) 0.0376(10) -0.0020(10) 0.0166(10) -0.0081(12)
C58 0.0347(8) 0.0358(8) 0.0374(8) 0.0100(6) 0.0076(6) 0.0077(6)
S3 0.0452(2) 0.0508(2) 0.0355(2) 0.00234(17) 0.00956(17) 0.00709(18)
C53 0.0555(11) 0.0595(12) 0.0590(12) 0.0055(9) 0.0156(9) 0.0225(9)
S4 0.0476(2) 0.0560(3) 0.0362(2) 0.01354(18) 0.00952(17) 0.01427(19)
C54 0.0566(11) 0.0681(13) 0.0561(11) 0.0171(10) 0.0109(9) 0.0286(10)
C52 0.0339(8) 0.0453(9) 0.0341(8) 0.0074(7) 0.0084(6) 0.0030(6)
O3 0.0578(7) 0.0601(7) 0.0305(6) 0.0098(5) 0.0036(5) 0.0279(6)
C2 0.0564(10) 0.0424(9) 0.0417(9) 0.0046(7) 0.0032(8) 0.0107(8)
C23 0.0655(12) 0.0486(10) 0.0431(10) -0.0005(8) 0.0095(9) 0.0144(9)
O1 0.0530(7) 0.0506(7) 0.0396(6) 0.0035(5) 0.0106(5) 0.0276(6)
C22 0.0604(11) 0.0641(12) 0.0370(9) 0.0184(8) 0.0171(8) 0.0227(9)
O2 0.0684(8) 0.0586(7) 0.0298(6) 0.0087(5) 0.0035(5) 0.0304(6)
C19 0.0411(8) 0.0439(9) 0.0327(8) 0.0082(7) 0.0089(7) 0.0176(7)
O4 0.0744(9) 0.0675(8) 0.0380(6) 0.0087(6) 0.0132(6) 0.0479(7)
C16 0.0472(9) 0.0413(8) 0.0358(8) 0.0109(7) 0.0107(7) 0.0219(7)
N2 0.0404(7) 0.0368(7) 0.0286(6) 0.0042(5) 0.0085(5) 0.0110(5)
C4 0.0476(9) 0.0552(10) 0.0350(8) 0.0064(7) 0.0092(7) 0.0132(8)
N3 0.0393(7) 0.0410(7) 0.0283(6) 0.0055(5) 0.0083(5) 0.0144(6)
C1 0.0747(13) 0.0445(10) 0.0429(10) -0.0034(8) -0.0099(9) 0.0220(9)
N4 0.0634(10) 0.0654(10) 0.0313(7) 0.0061(7) 0.0097(7) 0.0281(8)
C8 0.0264(7) 0.0315(7) 0.0320(7) 0.0076(6) 0.0081(6) 0.0055(6)
C7 0.0282(7) 0.0323(7) 0.0328(8) 0.0053(6) 0.0069(6) 0.0059(6)
C5 0.0588(11) 0.0800(14) 0.0344(9) 0.0108(9) 0.0112(8) 0.0317(10)
C14 0.0263(7) 0.0326(7) 0.0311(7) 0.0072(6) 0.0068(6) 0.0050(6)
C15 0.0340(8) 0.0361(8) 0.0328(8) 0.0075(6) 0.0089(6) 0.0117(6)
C13 0.0288(7) 0.0355(8) 0.0316(7) 0.0075(6) 0.0061(6) 0.0073(6)
C20 0.0385(8) 0.0462(9) 0.0287(7) 0.0052(7) 0.0073(6) 0.0160(7)
C6 0.0329(7) 0.0354(8) 0.0343(8) 0.0059(6) 0.0081(6) 0.0082(6)
N1 0.0756(11) 0.0720(11) 0.0330(8) -0.0028(8) -0.0012(8) 0.0430(9)
C11 0.0316(7) 0.0343(8) 0.0377(8) 0.0072(6) 0.0057(6) 0.0114(6)
C24 0.0592(11) 0.0450(10) 0.0439(9) 0.0052(8) 0.0175(8) 0.0096(8)
C3 0.0415(8) 0.0415(9) 0.0296(7) 0.0024(6) 0.0042(6) 0.0153(7)
C9 0.0329(7) 0.0361(8) 0.0310(7) 0.0095(6) 0.0074(6) 0.0082(6)
C18 0.0351(8) 0.0397(8) 0.0322(8) 0.0077(6) 0.0056(6) 0.0106(6)
C10 0.0394(8) 0.0383(8) 0.0328(8) 0.0079(6) 0.0075(7) 0.0105(6)
C12 0.0342(8) 0.0402(8) 0.0336(8) 0.0102(6) 0.0034(6) 0.0122(6)
C17 0.0462(9) 0.0429(9) 0.0334(8) 0.0135(7) 0.0086(7) 0.0187(7)
C21 0.0496(9) 0.0468(9) 0.0364(8) 0.0101(7) 0.0101(7) 0.0119(7)

loop_
_atom_type_symbol
_atom_type_description
_atom_type_scat_dispersion_real
_atom_type_scat_dispersion_imag
_atom_type_scat_source
C C 0.0181 0.0091 'International Tables Vol C Tables 4.2.6.8 and 6.1.1.4'
H H 0.0000 0.0000 'International Tables Vol C Tables 4.2.6.8 and 6.1.1.4'
N N 0.0311 0.0180 'International Tables Vol C Tables 4.2.6.8 and 6.1.1.4'
O O 0.0492 0.0322 'International Tables Vol C Tables 4.2.6.8 and 6.1.1.4'
S S 0.3331 0.5567 'International Tables Vol C Tables 4.2.6.8 and 6.1.1.4'

loop_
_geom_angle_atom_site_label_1
_geom_angle_atom_site_label_2
_geom_angle_atom_site_label_3
_geom_angle
_geom_angle_site_symmetry_1
_geom_angle_site_symmetry_3
_geom_angle_publ_flag
C57 S5 C55 94.65(8) . . ?
C56 S6 C55 94.74(8) . . ?
C55 C55 S5 122.60(16) 2_777 . ?
C55 C55 S6 122.89(16) 2_777 . ?
S5 C55 S6 114.51(9) . . ?
C57 C56 S6 117.95(14) . . ?
C57 C56 H56 121.0 . . ?
S6 C56 H56 121.0 . . ?
C56 C57 S5 118.14(14) . . ?
C56 C57 H57 120.9 . . ?
S5 C57 H57 120.9 . . ?
C49 C49 S1 122.59(16) 2_665 . ?
C49 C49 S2 122.90(16) 2_665 . ?
S1 C49 S2 114.51(9) . . ?
C51 S2 C49 94.38(9) . . ?
C50 S1 C49 94.52(9) . . ?
C51 C50 S1 118.07(14) . . ?
C51 C50 H50 121.0 . . ?
S1 C50 H50 121.0 . . ?
C50 C51 S2 117.98(15) . . ?
C50 C51 H51 121.0 . . ?
S2 C51 H51 121.0 . . ?
N5 C29 C28 124.12(19) . . ?
N5 C29 H29 117.9 . . ?
C28 C29 H29 117.9 . . ?
N8 C46 C45 124.13(17) . . ?
N8 C46 H46 117.9 . . ?
C45 C46 H46 117.9 . . ?
C25 C26 C27 117.95(19) . . ?
C25 C26 H26 121.0 . . ?
C27 C26 H26 121.0 . . ?
C28 C27 C26 119.19(16) . . ?
C28 C27 N6 119.89(15) . . ?
C26 C27 N6 120.91(15) . . ?
C46 C45 C44 117.98(17) . . ?
C46 C45 H45 121.0 . . ?
C44 C45 H45 121.0 . . ?
C43 N7 C42 125.14(12) . . ?
C43 N7 C44 116.72(12) . . ?
C42 N7 C44 118.14(12) . . ?
C47 C48 C44 118.05(17) . . ?
C47 C48 H48 121.0 . . ?
C44 C48 H48 121.0 . . ?
C34 N6 C30 125.59(12) . . ?
C34 N6 C27 117.52(12) . . ?
C30 N6 C27 116.89(12) . . ?
N8 C47 C48 124.14(17) . . ?
N8 C47 H47 117.9 . . ?
C48 C47 H47 117.9 . . ?
C47 N8 C46 116.50(15) . . ?
C40 C39 C38 120.42(14) . . ?
C40 C39 C43 119.54(13) . . ?
C38 C39 C43 120.03(13) . . ?
C31 C32 C33 121.76(13) . . ?
C31 C32 C38 119.08(13) . . ?
C33 C32 C38 119.16(13) . . ?
N5 C25 C26 124.3(2) . . ?
N5 C25 H25 117.9 . . ?
C26 C25 H25 117.9 . . ?
C39 C38 C37 121.45(13) . . ?
C39 C38 C32 119.07(13) . . ?
C37 C38 C32 119.48(13) . . ?
C41 C33 C32 120.51(14) . . ?
C41 C33 C34 119.54(13) . . ?
C32 C33 C34 119.92(13) . . ?
C48 C44 C45 119.18(15) . . ?
C48 C44 N7 120.03(15) . . ?
C45 C44 N7 120.75(14) . . ?
C35 C31 C32 120.32(14) . . ?
C35 C31 C30 120.06(13) . . ?
C32 C31 C30 119.61(13) . . ?
C36 C37 C38 120.16(14) . . ?
C36 C37 C42 120.09(13) . . ?
C38 C37 C42 119.75(13) . . ?
C27 C28 C29 118.10(19) . . ?
C27 C28 H28 120.9 . . ?
C29 C28 H28 121.0 . . ?
C39 C40 C41 120.63(14) . . ?
C39 C40 H40 119.7 . . ?
C41 C40 H40 119.7 . . ?
C31 C35 C36 120.66(14) . . ?
C31 C35 H35 119.7 . . ?
C36 C35 H35 119.7 . . ?
O8 C43 N7 120.58(14) . . ?
O8 C43 C39 122.88(14) . . ?
N7 C43 C39 116.54(13) . . ?
O7 C42 N7 120.19(14) . . ?
O7 C42 C37 123.07(14) . . ?
N7 C42 C37 116.75(13) . . ?
C33 C41 C40 120.12(14) . . ?
C33 C41 H41 119.9 . . ?
C40 C41 H41 119.9 . . ?
O6 C34 N6 120.48(14) . . ?
O6 C34 C33 123.25(14) . . ?
N6 C34 C33 116.26(13) . . ?
O5 C30 N6 120.23(14) . . ?
O5 C30 C31 123.27(14) . . ?
N6 C30 C31 116.50(13) . . ?
C29 N5 C25 116.25(16) . . ?
C37 C36 C35 120.29(14) . . ?
C37 C36 H36 119.9 . . ?
C35 C36 H36 119.9 . . ?
C60 C59 S8 118.01(16) . . ?
C60 C59 H59 121.0 . . ?
S8 C59 H59 121.0 . . ?
C59 S8 C58 94.50(10) . . ?
C60 S7 C58 94.44(10) . . ?
C59 C60 S7 118.15(16) . . ?
C59 C60 H60 120.9 . . ?
S7 C60 H60 120.9 . . ?
C58 C58 S8 123.04(16) 2_778 . ?
C58 C58 S7 122.30(16) 2_778 . ?
S8 C58 S7 114.66(9) . . ?
C53 S3 C52 94.63(8) . . ?
C54 C53 S3 117.86(15) . . ?
C54 C53 H53 121.1 . . ?
S3 C53 H53 121.1 . . ?
C54 S4 C52 94.64(9) . . ?
C53 C54 S4 118.30(15) . . ?
C53 C54 H54 120.8 . . ?
S4 C54 H54 120.8 . . ?
C52 C52 S4 122.46(16) 2_666 . ?
C52 C52 S3 123.03(17) 2_666 . ?
S4 C52 S3 114.49(9) . . ?
C3 C2 C1 117.89(18) . . ?
C3 C2 H2 121.1 . . ?
C1 C2 H2 121.1 . . ?
N4 C23 C24 123.92(18) . . ?
N4 C23 H23 118.0 . . ?
C24 C23 H23 118.0 . . ?
N4 C22 C21 124.27(17) . . ?
N4 C22 H22 117.9 . . ?
C21 C22 H22 117.9 . . ?
O4 C19 N3 120.48(14) . . ?
O4 C19 C15 123.21(14) . . ?
N3 C19 C15 116.30(13) . . ?
C15 C16 C17 120.55(14) . . ?
C15 C16 H16 119.7 . . ?
C17 C16 H16 119.7 . . ?
C10 N2 C6 125.35(12) . . ?
C10 N2 C3 118.44(12) . . ?
C6 N2 C3 116.16(12) . . ?
C3 C4 C5 117.67(18) . . ?
C3 C4 H4 121.2 . . ?
C5 C4 H4 121.2 . . ?
C19 N3 C18 125.44(12) . . ?
C19 N3 C20 117.10(12) . . ?
C18 N3 C20 117.39(12) . . ?
N1 C1 C2 124.07(18) . . ?
N1 C1 H1 118.0 . . ?
C2 C1 H1 118.0 . . ?
C22 N4 C23 116.47(15) . . ?
C7 C8 C14 119.07(13) . . ?
C7 C8 C9 121.53(13) . . ?
C14 C8 C9 119.40(13) . . ?
C11 C7 C8 120.50(13) . . ?
C11 C7 C6 119.80(13) . . ?
C8 C7 C6 119.70(13) . . ?
N1 C5 C4 123.85(19) . . ?
N1 C5 H5 118.1 . . ?
C4 C5 H5 118.1 . . ?
C13 C14 C15 121.46(13) . . ?
C13 C14 C8 119.23(13) . . ?
C15 C14 C8 119.31(13) . . ?
C16 C15 C14 120.16(14) . . ?
C16 C15 C19 119.61(13) . . ?
C14 C15 C19 120.18(13) . . ?
C12 C13 C14 120.59(13) . . ?
C12 C13 C18 119.38(13) . . ?
C14 C13 C18 120.02(13) . . ?
C21 C20 C24 119.06(15) . . ?
C21 C20 N3 120.65(15) . . ?
C24 C20 N3 120.28(15) . . ?
O1 C6 N2 120.39(13) . . ?
O1 C6 C7 122.96(14) . . ?
N2 C6 C7 116.64(13) . . ?
C1 N1 C5 116.91(15) . . ?
C7 C11 C12 120.51(13) . . ?
C7 C11 H11 119.7 . . ?
C12 C11 H11 119.7 . . ?
C23 C24 C20 118.34(17) . . ?
C23 C24 H24 120.8 . . ?
C20 C24 H24 120.8 . . ?
C2 C3 C4 119.56(15) . . ?
C2 C3 N2 119.28(15) . . ?
C4 C3 N2 121.07(14) . . ?
C17 C9 C8 120.16(14) . . ?
C17 C9 C10 119.86(13) . . ?
C8 C9 C10 119.97(13) . . ?
O3 C18 N3 120.11(14) . . ?
O3 C18 C13 123.56(14) . . ?
N3 C18 C13 116.33(12) . . ?
O2 C10 N2 120.20(14) . . ?
O2 C10 C9 123.37(14) . . ?
N2 C10 C9 116.43(13) . . ?
C13 C12 C11 120.07(13) . . ?
C13 C12 H12 120.0 . . ?
C11 C12 H12 120.0 . . ?
C9 C17 C16 120.39(14) . . ?
C9 C17 H17 119.8 . . ?
C16 C17 H17 119.8 . . ?
C20 C21 C22 117.90(16) . . ?
C20 C21 H21 121.0 . . ?
C22 C21 H21 121.0 . . ?

loop_
_geom_bond_atom_site_label_1
_geom_bond_atom_site_label_2
_geom_bond_distance
_geom_bond_site_symmetry_2
_geom_bond_publ_flag
S5 C57 1.7379(18) . ?
S5 C55 1.7538(16) . ?
S6 C56 1.7326(19) . ?
S6 C55 1.7625(16) . ?
C55 C55 1.348(3) 2_777 ?
C56 C57 1.326(3) . ?
C56 H56 0.9400 . ?
C57 H57 0.9400 . ?
C49 C49 1.342(3) 2_665 ?
C49 S1 1.7514(15) . ?
C49 S2 1.7553(16) . ?
S2 C51 1.731(2) . ?
S1 C50 1.729(2) . ?
C50 C51 1.324(3) . ?
C50 H50 0.9400 . ?
C51 H51 0.9400 . ?
C29 N5 1.329(3) . ?
C29 C28 1.382(3) . ?
C29 H29 0.9400 . ?
C46 N8 1.334(3) . ?
C46 C45 1.381(2) . ?
C46 H46 0.9400 . ?
C26 C25 1.374(3) . ?
C26 C27 1.382(3) . ?
C26 H26 0.9400 . ?
C27 C28 1.370(2) . ?
C27 N6 1.443(2) . ?
C45 C44 1.381(2) . ?
C45 H45 0.9400 . ?
O8 C43 1.2103(19) . ?
O6 C34 1.2083(19) . ?
O7 C42 1.2156(19) . ?
O5 C30 1.2097(19) . ?
N7 C43 1.406(2) . ?
N7 C42 1.406(2) . ?
N7 C44 1.4453(19) . ?
C48 C47 1.380(2) . ?
C48 C44 1.381(2) . ?
C48 H48 0.9400 . ?
N6 C34 1.405(2) . ?
N6 C30 1.408(2) . ?
C47 N8 1.332(3) . ?
C47 H47 0.9400 . ?
C39 C40 1.374(2) . ?
C39 C38 1.410(2) . ?
C39 C43 1.477(2) . ?
C32 C31 1.410(2) . ?
C32 C33 1.411(2) . ?
C32 C38 1.415(2) . ?
C25 N5 1.333(3) . ?
C25 H25 0.9400 . ?
C38 C37 1.411(2) . ?
C33 C41 1.377(2) . ?
C33 C34 1.481(2) . ?
C31 C35 1.374(2) . ?
C31 C30 1.480(2) . ?
C37 C36 1.378(2) . ?
C37 C42 1.478(2) . ?
C28 H28 0.9400 . ?
C40 C41 1.396(2) . ?
C40 H40 0.9400 . ?
C35 C36 1.398(2) . ?
C35 H35 0.9400 . ?
C41 H41 0.9400 . ?
C36 H36 0.9400 . ?
C59 C60 1.317(3) . ?
C59 S8 1.730(2) . ?
C59 H59 0.9400 . ?
S8 C58 1.7486(16) . ?
S7 C60 1.729(2) . ?
S7 C58 1.7506(16) . ?
C60 H60 0.9400 . ?
C58 C58 1.344(3) 2_778 ?
S3 C53 1.734(2) . ?
S3 C52 1.7618(16) . ?
C53 C54 1.322(3) . ?
C53 H53 0.9400 . ?
S4 C54 1.734(2) . ?
S4 C52 1.7518(16) . ?
C54 H54 0.9400 . ?
C52 C52 1.346(3) 2_666 ?
O3 C18 1.2091(19) . ?
C2 C3 1.375(2) . ?
C2 C1 1.382(3) . ?
C2 H2 0.9400 . ?
C23 N4 1.332(3) . ?
C23 C24 1.375(2) . ?
C23 H23 0.9400 . ?
O1 C6 1.2081(18) . ?
C22 N4 1.330(3) . ?
C22 C21 1.380(2) . ?
C22 H22 0.9400 . ?
O2 C10 1.2157(19) . ?
C19 O4 1.2083(19) . ?
C19 N3 1.406(2) . ?
C19 C15 1.479(2) . ?
C16 C15 1.376(2) . ?
C16 C17 1.401(2) . ?
C16 H16 0.9400 . ?
N2 C10 1.404(2) . ?
N2 C6 1.408(2) . ?
N2 C3 1.4463(19) . ?
C4 C3 1.378(2) . ?
C4 C5 1.384(2) . ?
C4 H4 0.9400 . ?
N3 C18 1.412(2) . ?
N3 C20 1.4428(19) . ?
C1 N1 1.322(3) . ?
C1 H1 0.9400 . ?
C8 C7 1.411(2) . ?
C8 C14 1.412(2) . ?
C8 C9 1.412(2) . ?
C7 C11 1.375(2) . ?
C7 C6 1.475(2) . ?
C5 N1 1.332(3) . ?
C5 H5 0.9400 . ?
C14 C13 1.409(2) . ?
C14 C15 1.410(2) . ?
C13 C12 1.379(2) . ?
C13 C18 1.480(2) . ?
C20 C21 1.376(2) . ?
C20 C24 1.380(2) . ?
C11 C12 1.396(2) . ?
C11 H11 0.9400 . ?
C24 H24 0.9400 . ?
C9 C17 1.375(2) . ?
C9 C10 1.479(2) . ?
C12 H12 0.9400 . ?
C17 H17 0.9400 . ?
C21 H21 0.9400 . ?
